data_2217935
loop_
_publ_author_name
'Moncol, Jan'
'Seg\<la, Peter'
'Miklo\<s, Du\<san'
'Fischer, Andreas'
'Marian, Koman'

_publ_section_title
;
 <i>trans</i>-Diaquabis(ethylenediamine-\k^2^<i>N</i>,<i>N</i>')copper(II)
 bis[3-(3-pyridyl)propionate] dihydrate
;
_journal_coeditor_code HK2427
_journal_issue 4
_journal_name_full 'Acta Crystallographica Section E'
_journal_page_first m509
_journal_page_last m510
_journal_paper_doi 10.1107/S1600536808005400
_journal_volume 64
_journal_year 2008
_chemical_formula_iupac '[Cu (C2 H8 N2)2 (H2 O1)2] (C8 H8 N O2)2, 2H2 O'
_chemical_formula_moiety 'C4 H20 Cu N4 O2, 2(C8 H8 N O2), 2(H2 O)'
_chemical_formula_sum 'C20 H40 Cu N6 O8'
_chemical_formula_weight 556.13
_chemical_name_systematic
;
trans-Diaquabis(ethylenediamine-\k^2^N,N')copper(II)
bis[3-(3-pyridyl)propionate] dihydrate
;
_space_group_IT_number 2
_symmetry_cell_setting triclinic
_symmetry_space_group_name_Hall '-P 1'
_symmetry_space_group_name_H-M 'P -1'
_atom_sites_solution_hydrogens geom
_atom_sites_solution_primary direct
_atom_sites_solution_secondary difmap
_audit_creation_method SHELXL-97
_cell_angle_alpha 75.2710(10)
_cell_angle_beta 83.8090(10)
_cell_angle_gamma 70.8630(10)
_cell_formula_units_Z 1
_cell_length_a 6.26200(10)
_cell_length_b 8.5660(2)
_cell_length_c 13.3550(4)
_cell_measurement_reflns_used 2489
_cell_measurement_temperature 153(2)
_cell_measurement_theta_max 21.37
_cell_measurement_theta_min 3.32
_cell_volume 654.30(3)
_computing_cell_refinement 'SCALEPACK (Otwinowski & Minor, 1997)'
_computing_data_collection 'KappaCCD Software (Nonius, 1997)'
_computing_data_reduction 'SCALEPACK and DENZO (Otwinowski & Minor, 1997)'
_computing_molecular_graphics 'ORTEP-3 (Farrugia, 1997)'
_computing_publication_material 'enCIFer (Allen <i>et al.</i>,  2004)'
_computing_structure_refinement 'SHELXL97 (Sheldrick, 2008)'
_computing_structure_solution 'SIR97 (Altomare <i>et al.</i>,  1999)'
_diffrn_ambient_temperature 153(2)
_diffrn_measured_fraction_theta_full 0.993
_diffrn_measured_fraction_theta_max 0.993
_diffrn_measurement_device_type 'Bruker--Nonius KappaCCD'
_diffrn_measurement_method '\w and \f'
_diffrn_radiation_monochromator graphite
_diffrn_radiation_source 'fine-focus sealed tube'
_diffrn_radiation_type 'Ag K\a'
_diffrn_radiation_wavelength 0.56085
_diffrn_reflns_av_R_equivalents 0.0792
_diffrn_reflns_av_sigmaI/netI 0.0541
_diffrn_reflns_limit_h_max 8
_diffrn_reflns_limit_h_min -8
_diffrn_reflns_limit_k_max 11
_diffrn_reflns_limit_k_min -11
_diffrn_reflns_limit_l_max 17
_diffrn_reflns_limit_l_min -17
_diffrn_reflns_number 15039
_diffrn_reflns_theta_full 21.37
_diffrn_reflns_theta_max 21.37
_diffrn_reflns_theta_min 3.32
_diffrn_standards_decay_% 0
_diffrn_standards_interval_count 0
_diffrn_standards_interval_time 0
_diffrn_standards_number 0
_exptl_absorpt_coefficient_mu 0.474
_exptl_absorpt_correction_T_max 0.915
_exptl_absorpt_correction_T_min 0.808
_exptl_absorpt_correction_type numerical
_exptl_absorpt_process_details '(HABITUS; Herrendorf & B\"arnighausen, 1997)'
_exptl_crystal_colour violet
_exptl_crystal_density_diffrn 1.411
_exptl_crystal_density_method 'not measured'
_exptl_crystal_description prism
_exptl_crystal_F_000 295
_exptl_crystal_size_max 0.45
_exptl_crystal_size_mid 0.25
_exptl_crystal_size_min 0.20
_refine_diff_density_max 0.380
_refine_diff_density_min -0.306
_refine_ls_extinction_method none
_refine_ls_goodness_of_fit_ref 1.069
_refine_ls_hydrogen_treatment constr
_refine_ls_matrix_type full
_refine_ls_number_parameters 160
_refine_ls_number_reflns 2989
_refine_ls_number_restraints 0
_refine_ls_restrained_S_all 1.069
_refine_ls_R_factor_all 0.0493
_refine_ls_R_factor_gt 0.0410
_refine_ls_shift/su_max 0.000
_refine_ls_shift/su_mean 0.000
_refine_ls_structure_factor_coef Fsqd
_refine_ls_weighting_details 'calc w=1/[\s^2^(Fo^2^)+(0.0215P)^2^+0.3896P] where P=(Fo^2^+2Fc^2^)/3'
_refine_ls_weighting_scheme calc
_refine_ls_wR_factor_gt 0.0838
_refine_ls_wR_factor_ref 0.0864
_reflns_number_gt 2644
_reflns_number_total 2989
_reflns_threshold_expression I>2\s(I)
_cod_data_source_file hk2427.cif
_cod_data_source_block I
_cod_database_code 2217935
_cod_database_fobs_code 2217935

loop_
_symmetry_equiv_pos_as_xyz
'x, y, z'
'-x, -y, -z'

loop_
_atom_site_type_symbol
_atom_site_label
_atom_site_fract_x
_atom_site_fract_y
_atom_site_fract_z
_atom_site_U_iso_or_equiv
_atom_site_adp_type
_atom_site_calc_flag
_atom_site_refinement_flags
_atom_site_occupancy
Cu Cu 0.5000 0.5000 0.5000 0.02500(12) Uani d S 1
N N1 0.5413(3) 0.7274(2) 0.48893(14) 0.0328(4) Uani d . 1
H H1A 0.6147 0.7242 0.5459 0.039 Uiso calc R 1
H H1B 0.6270 0.7540 0.4306 0.039 Uiso calc R 1
N N2 0.1813(3) 0.6372(2) 0.45504(14) 0.0307(4) Uani d . 1
H H2A 0.1410 0.5969 0.4047 0.037 Uiso calc R 1
H H2B 0.0813 0.6297 0.5104 0.037 Uiso calc R 1
N N3 -0.0294(4) 0.8099(3) 1.12361(17) 0.0520(6) Uani d . 1
O O1 -0.0720(3) 0.6040(3) 0.66095(13) 0.0493(5) Uani d . 1
O O2 -0.4121(3) 0.7310(2) 0.71927(15) 0.0518(5) Uani d . 1
O O1W 0.3984(3) 0.4843(2) 0.68797(15) 0.0515(5) Uani d . 1
H H1W 0.4422 0.5531 0.7088 0.063 Uiso d R 1
H H2W 0.2570 0.5084 0.6916 0.063 Uiso d R 1
O O2W 0.6770(4) 0.9227(3) 0.29173(16) 0.0682(6) Uani d . 1
H H3W 0.7363 0.8948 0.2368 0.063 Uiso d R 1
H H4W 0.6086 1.0274 0.2809 0.063 Uiso d R 1
C C1 0.1767(4) 0.8158(3) 0.41381(19) 0.0399(5) Uani d . 1
H H1C 0.0192 0.8928 0.4130 0.048 Uiso calc R 1
H H1D 0.2402 0.8312 0.3421 0.048 Uiso calc R 1
C C2 0.3163(4) 0.8558(3) 0.4831(2) 0.0399(5) Uani d . 1
H H2C 0.3294 0.9709 0.4542 0.048 Uiso calc R 1
H H2D 0.2442 0.8520 0.5530 0.048 Uiso calc R 1
C C3 -0.2033(4) 0.6638(3) 0.72904(17) 0.0339(5) Uani d . 1
C C4 -0.1063(4) 0.6478(3) 0.83208(19) 0.0418(5) Uani d . 1
H H4A -0.2050 0.6083 0.8890 0.050 Uiso calc R 1
H H4B 0.0448 0.5608 0.8387 0.050 Uiso calc R 1
C C5 -0.0846(6) 0.8114(3) 0.8436(2) 0.0575(8) Uani d . 1
H H5A -0.2360 0.8978 0.8392 0.069 Uiso calc R 1
H H5B 0.0113 0.8527 0.7860 0.069 Uiso calc R 1
C C6 0.0179(4) 0.7906(3) 0.94565(19) 0.0389(5) Uani d . 1
C C7 -0.1118(4) 0.8301(3) 1.0313(2) 0.0458(6) Uani d . 1
H H7 -0.2711 0.8749 1.0242 0.055 Uiso calc R 1
C C8 0.1937(5) 0.7467(3) 1.1312(2) 0.0507(7) Uani d . 1
H H8 0.2567 0.7298 1.1962 0.061 Uiso calc R 1
C C9 0.3376(4) 0.7045(3) 1.0513(2) 0.0460(6) Uani d . 1
H H9 0.4963 0.6603 1.0606 0.055 Uiso calc R 1
C C10 0.2489(4) 0.7271(3) 0.95738(19) 0.0417(5) Uani d . 1
H H10 0.3462 0.6992 0.9005 0.050 Uiso calc R 1

loop_
_atom_site_aniso_label
_atom_site_aniso_U_11
_atom_site_aniso_U_22
_atom_site_aniso_U_33
_atom_site_aniso_U_12
_atom_site_aniso_U_13
_atom_site_aniso_U_23
Cu 0.02142(18) 0.02502(19) 0.0296(2) -0.00597(13) -0.00336(13) -0.00873(14)
N1 0.0370(10) 0.0319(10) 0.0332(10) -0.0132(8) -0.0058(8) -0.0086(8)
N2 0.0266(8) 0.0378(10) 0.0292(9) -0.0082(7) -0.0023(7) -0.0121(8)
N3 0.0777(16) 0.0397(12) 0.0397(13) -0.0190(11) 0.0090(11) -0.0145(10)
O1 0.0421(9) 0.0819(14) 0.0342(9) -0.0235(9) 0.0035(7) -0.0280(9)
O2 0.0401(9) 0.0620(12) 0.0555(12) -0.0036(8) -0.0106(8) -0.0300(9)
O1W 0.0399(9) 0.0668(12) 0.0526(11) -0.0158(8) 0.0015(8) -0.0243(9)
O2W 0.0781(14) 0.0525(12) 0.0540(13) -0.0063(10) 0.0207(11) -0.0053(10)
C1 0.0364(12) 0.0340(12) 0.0404(13) 0.0026(9) -0.0085(10) -0.0078(10)
C2 0.0478(13) 0.0284(11) 0.0425(14) -0.0068(10) -0.0010(10) -0.0129(10)
C3 0.0380(12) 0.0386(12) 0.0311(12) -0.0163(9) -0.0034(9) -0.0119(9)
C4 0.0532(14) 0.0418(13) 0.0336(13) -0.0141(11) -0.0079(10) -0.0126(10)
C5 0.089(2) 0.0386(14) 0.0508(17) -0.0225(14) -0.0349(15) -0.0035(12)
C6 0.0540(14) 0.0294(11) 0.0378(13) -0.0159(10) -0.0144(11) -0.0068(10)
C7 0.0436(13) 0.0338(12) 0.0636(18) -0.0142(10) -0.0036(12) -0.0137(12)
C8 0.083(2) 0.0384(14) 0.0338(14) -0.0169(13) -0.0209(13) -0.0078(11)
C9 0.0479(14) 0.0426(14) 0.0516(16) -0.0146(11) -0.0149(12) -0.0121(12)
C10 0.0519(14) 0.0419(13) 0.0353(13) -0.0169(11) -0.0005(10) -0.0132(10)

loop_
_atom_type_symbol
_atom_type_description
_atom_type_scat_dispersion_real
_atom_type_scat_dispersion_imag
_atom_type_scat_source
C C 0.0015 0.0009 'International Tables Vol C Tables 4.2.6.8 and 6.1.1.4'
H H 0.0000 0.0000 'International Tables Vol C Tables 4.2.6.8 and 6.1.1.4'
N N 0.0030 0.0019 'International Tables Vol C Tables 4.2.6.8 and 6.1.1.4'
O O 0.0056 0.0036 'International Tables Vol C Tables 4.2.6.8 and 6.1.1.4'
Cu Cu 0.3240 0.8257 'International Tables Vol C Tables 4.2.6.8 and 6.1.1.4'

loop_
_geom_angle_atom_site_label_1
_geom_angle_atom_site_label_2
_geom_angle_atom_site_label_3
_geom_angle_site_symmetry_1
_geom_angle_site_symmetry_3
_geom_angle
O1W Cu O1W 2_666 . 180.0
N1 Cu O1W 2_666 2_666 88.72(7)
N1 Cu O1W . 2_666 91.28(7)
N2 Cu O1W 2_666 2_666 93.19(6)
N2 Cu O1W . 2_666 86.81(6)
N1 Cu O1W 2_666 . 91.28(7)
N1 Cu O1W . . 88.72(7)
N2 Cu O1W 2_666 . 86.81(6)
N2 Cu O1W . . 93.19(6)
N1 Cu N1 2_666 . 180.00(11)
N1 Cu N2 2_666 2_666 84.91(7)
N1 Cu N2 . 2_666 95.09(7)
N1 Cu N2 2_666 . 95.09(7)
N1 Cu N2 . . 84.91(7)
N2 Cu N2 2_666 . 180.0
C2 N1 Cu . . 108.14(13)
C2 N1 H1A . . 110.1
Cu N1 H1A . . 110.1
C2 N1 H1B . . 110.1
Cu N1 H1B . . 110.1
H1A N1 H1B . . 108.4
C1 N2 Cu . . 107.44(13)
C1 N2 H2A . . 110.2
Cu N2 H2A . . 110.2
C1 N2 H2B . . 110.2
Cu N2 H2B . . 110.2
H2A N2 H2B . . 108.5
C8 N3 C7 . . 116.3(2)
Cu O1W H1W . . 110.3
Cu O1W H2W . . 104.9
H1W O1W H2W . . 111.9
H3W O2W H4W . . 111.2
N2 C1 C2 . . 107.81(18)
N2 C1 H1C . . 110.1
C2 C1 H1C . . 110.1
N2 C1 H1D . . 110.1
C2 C1 H1D . . 110.1
H1C C1 H1D . . 108.5
N1 C2 C1 . . 107.48(18)
N1 C2 H2C . . 110.2
C1 C2 H2C . . 110.2
N1 C2 H2D . . 110.2
C1 C2 H2D . . 110.2
H2C C2 H2D . . 108.5
O2 C3 O1 . . 124.1(2)
O2 C3 C4 . . 117.4(2)
O1 C3 C4 . . 118.4(2)
C5 C4 C3 . . 113.0(2)
C5 C4 H4A . . 109.0
C3 C4 H4A . . 109.0
C5 C4 H4B . . 109.0
C3 C4 H4B . . 109.0
H4A C4 H4B . . 107.8
C4 C5 C6 . . 111.8(2)
C4 C5 H5A . . 109.2
C6 C5 H5A . . 109.2
C4 C5 H5B . . 109.2
C6 C5 H5B . . 109.2
H5A C5 H5B . . 107.9
C7 C6 C10 . . 116.7(2)
C7 C6 C5 . . 122.5(2)
C10 C6 C5 . . 120.8(2)
N3 C7 C6 . . 124.6(2)
N3 C7 H7 . . 117.7
C6 C7 H7 . . 117.7
N3 C8 C9 . . 123.8(2)
N3 C8 H8 . . 118.1
C9 C8 H8 . . 118.1
C8 C9 C10 . . 118.7(2)
C8 C9 H9 . . 120.7
C10 C9 H9 . . 120.7
C9 C10 C6 . . 119.8(2)
C9 C10 H10 . . 120.1
C6 C10 H10 . . 120.1

loop_
_geom_bond_atom_site_label_1
_geom_bond_atom_site_label_2
_geom_bond_site_symmetry_2
_geom_bond_distance
Cu O1W 2_666 2.503(2)
Cu O1W . 2.503(2)
Cu N1 2_666 2.015(2)
Cu N1 . 2.015(2)
Cu N2 2_666 2.022(2)
Cu N2 . 2.022(2)
O1 C3 . 1.251(3)
O2 C3 . 1.250(3)
O1W H1W . 0.84
O1W H2W . 0.84
O2W H3W . 0.84
O2W H4W . 0.84
N1 C2 . 1.472(3)
N1 H1A . 0.9200
N1 H1B . 0.9200
N2 C1 . 1.480(3)
N2 H2A . 0.9200
N2 H2B . 0.9200
N3 C8 . 1.327(4)
N3 C7 . 1.337(4)
C1 C2 . 1.506(3)
C1 H1C . 0.9900
C1 H1D . 0.9900
C2 H2C . 0.9900
C2 H2D . 0.9900
C3 C4 . 1.521(3)
C4 C5 . 1.498(3)
C4 H4A . 0.9900
C4 H4B . 0.9900
C5 C6 . 1.513(3)
C5 H5A . 0.9900
C5 H5B . 0.9900
C6 C7 . 1.378(4)
C6 C10 . 1.379(3)
C7 H7 . 0.9500
C8 C9 . 1.363(4)
C8 H8 . 0.9500
C9 C10 . 1.370(3)
C9 H9 . 0.9500
C10 H10 . 0.9500

loop_
_geom_hbond_atom_site_label_D
_geom_hbond_atom_site_label_H
_geom_hbond_atom_site_label_A
_geom_hbond_site_symmetry_A
_geom_hbond_distance_DH
_geom_hbond_distance_HA
_geom_hbond_distance_DA
_geom_hbond_angle_DHA
N1 H1A O2 1_655 0.92 2.32 3.130(3) 147.0
N1 H1A O1 1_655 0.92 2.41 3.247(2) 151.9
N1 H1B O2W . 0.92 2.11 2.944(3) 150.9
N2 H2A O1 2_566 0.92 2.29 3.150(3) 155.0
N2 H2B O1 . 0.92 2.12 3.019(2) 164.4
O1W H1W O2 1_655 0.84 2.06 2.873(3) 164.2
O1W H2W O1 . 0.84 2.00 2.814(2) 164.1
O2W H3W N3 1_654 0.84 2.08 2.899(3) 163.0
O2W H4W O2 2_576 0.84 2.03 2.859(3) 169.0

loop_
_geom_torsion_atom_site_label_1
_geom_torsion_atom_site_label_2
_geom_torsion_atom_site_label_3
_geom_torsion_atom_site_label_4
_geom_torsion_site_symmetry_1
_geom_torsion
N2 Cu N1 C2 2_666 -165.34(14)
N2 Cu N1 C2 . 14.66(14)
O1W Cu N1 C2 2_666 101.34(14)
O1W Cu N1 C2 . -78.66(14)
N1 Cu N2 C1 2_666 -165.31(14)
N1 Cu N2 C1 . 14.70(14)
O1W Cu N2 C1 2_666 -76.88(14)
O1W Cu N2 C1 . 103.12(14)
Cu N2 C1 C2 . -40.8(2)
Cu N1 C2 C1 . -40.7(2)
N2 C1 C2 N1 . 54.5(2)
O2 C3 C4 C5 . -77.7(3)
O1 C3 C4 C5 . 104.8(3)
C3 C4 C5 C6 . -178.5(2)
C4 C5 C6 C7 . -96.9(3)
C4 C5 C6 C10 . 81.8(3)
C8 N3 C7 C6 . -0.2(4)
C10 C6 C7 N3 . -0.5(4)
C5 C6 C7 N3 . 178.2(2)
C7 N3 C8 C9 . 0.7(4)
N3 C8 C9 C10 . -0.4(4)
C8 C9 C10 C6 . -0.4(4)
C7 C6 C10 C9 . 0.8(3)
C5 C6 C10 C9 . -178.0(2)
